data_7031761
loop_
_publ_author_name
'Kumar, Dheeraj'
'Singh, Jatinder'
'Elias, Anil J.'

_publ_section_title
;
 Chiral multidentate oxazoline ligands based on cyclophosphazene cores:
 synthesis, characterization and complexation studies.
;
_journal_issue 37
_journal_name_full 'Dalton transactions (Cambridge, England : 2003)'
_journal_page_first 13899
_journal_page_last 13912
_journal_paper_doi 10.1039/c4dt01741b
_journal_volume 43
_journal_year 2014
_chemical_formula_moiety 'C44 H38 N3 O10 P3'
_chemical_formula_sum 'C44 H38 N3 O10 P3'
_chemical_formula_weight 861.68
_chemical_name_systematic
; 
 ? 
;
_space_group_IT_number 2
_symmetry_cell_setting triclinic
_symmetry_space_group_name_Hall '-P 1'
_symmetry_space_group_name_H-M 'P -1'
_atom_sites_solution_hydrogens geom
_atom_sites_solution_primary direct
_atom_sites_solution_secondary difmap
_audit_creation_method SHELXL-97
_cell_angle_alpha 86.692(5)
_cell_angle_beta 82.415(5)
_cell_angle_gamma 67.156(4)
_cell_formula_units_Z 2
_cell_length_a 10.233(3)
_cell_length_b 10.856(3)
_cell_length_c 23.310(6)
_cell_measurement_temperature 298(2)
_cell_volume 2365.4(11)
_computing_cell_refinement 'Bruker SMART'
_computing_data_collection 'Bruker SMART'
_computing_data_reduction 'Bruker SAINT'
_computing_molecular_graphics 'Bruker SHELXTL'
_computing_publication_material 'Bruker SHELXTL'
_computing_structure_refinement 'SHELXL-97 (Sheldrick, 1997)'
_computing_structure_solution 'SHELXS-97 (Sheldrick, 1990)'
_diffrn_ambient_temperature 298(2)
_diffrn_measured_fraction_theta_full 0.993
_diffrn_measured_fraction_theta_max 0.993
_diffrn_measurement_device_type 'CCD area detector'
_diffrn_measurement_method 'phi and omega scans'
_diffrn_radiation_monochromator graphite
_diffrn_radiation_source 'fine-focus sealed tube'
_diffrn_radiation_type MoK\a
_diffrn_radiation_wavelength 0.71073
_diffrn_reflns_av_R_equivalents 0.0275
_diffrn_reflns_av_sigmaI/netI 0.0793
_diffrn_reflns_limit_h_max 12
_diffrn_reflns_limit_h_min -12
_diffrn_reflns_limit_k_max 9
_diffrn_reflns_limit_k_min -12
_diffrn_reflns_limit_l_max 12
_diffrn_reflns_limit_l_min -27
_diffrn_reflns_number 10261
_diffrn_reflns_theta_full 25.00
_diffrn_reflns_theta_max 25.00
_diffrn_reflns_theta_min 1.76
_exptl_absorpt_coefficient_mu 0.181
_exptl_absorpt_correction_T_max 0.979
_exptl_absorpt_correction_T_min 0.971
_exptl_absorpt_correction_type multi-scan
_exptl_absorpt_process_details '(SADABS; Bruker, 2000)'
_exptl_crystal_colour colorless
_exptl_crystal_density_diffrn 1.210
_exptl_crystal_density_method 'not measured'
_exptl_crystal_description block
_exptl_crystal_F_000 896
_exptl_crystal_size_max 0.165
_exptl_crystal_size_mid 0.145
_exptl_crystal_size_min 0.120
_platon_squeeze_details
;
;
_refine_diff_density_max 0.395
_refine_diff_density_min -0.260
_refine_diff_density_rms 0.061
_refine_ls_extinction_method none
_refine_ls_goodness_of_fit_ref 0.932
_refine_ls_hydrogen_treatment constr
_refine_ls_matrix_type full
_refine_ls_number_parameters 545
_refine_ls_number_reflns 7681
_refine_ls_number_restraints 0
_refine_ls_restrained_S_all 0.932
_refine_ls_R_factor_all 0.0915
_refine_ls_R_factor_gt 0.0628
_refine_ls_shift/su_max 0.001
_refine_ls_shift/su_mean 0.000
_refine_ls_structure_factor_coef Fsqd
_refine_ls_weighting_details 'calc w=1/[\s^2^(Fo^2^)+(0.1025P)^2^+0.0000P] where P=(Fo^2^+2Fc^2^)/3'
_refine_ls_weighting_scheme calc
_refine_ls_wR_factor_gt 0.1645
_refine_ls_wR_factor_ref 0.1790
_reflns_number_gt 4908
_reflns_number_total 8324
_reflns_threshold_expression >2sigma(I)
_cod_data_source_file c4dt01741b2.cif
_cod_data_source_block compd14
_cod_depositor_comments 'Adding full bibliography for 7031756--7031762.cif.'
_cod_original_cell_volume 2365.5(11)
_cod_original_sg_symbol_Hall -P1
_cod_original_sg_symbol_H-M P-1
_cod_database_code 7031761

loop_
_symmetry_equiv_pos_as_xyz
'x, y, z'
'-x, -y, -z'

loop_
_atom_site_label
_atom_site_type_symbol
_atom_site_fract_x
_atom_site_fract_y
_atom_site_fract_z
_atom_site_U_iso_or_equiv
_atom_site_adp_type
_atom_site_occupancy
_atom_site_symmetry_multiplicity
_atom_site_calc_flag
_atom_site_refinement_flags
N1 N 0.7827(3) 0.3527(3) 0.27865(12) 0.0377(7) Uani 1 1 d .
N2 N 0.8180(3) 0.5692(3) 0.22575(13) 0.0459(8) Uani 1 1 d .
N3 N 0.5522(3) 0.5729(3) 0.25789(13) 0.0429(8) Uani 1 1 d .
P1 P 0.61638(9) 0.42717(9) 0.28378(4) 0.0362(3) Uani 1 1 d .
P2 P 0.88897(9) 0.42010(10) 0.24753(4) 0.0376(3) Uani 1 1 d .
P3 P 0.65008(10) 0.65118(10) 0.23068(4) 0.0393(3) Uani 1 1 d .
O1 O 0.5417(2) 0.3379(2) 0.26105(10) 0.0429(6) Uani 1 1 d .
O2 O 0.5491(2) 0.4186(2) 0.34927(10) 0.0415(6) Uani 1 1 d .
O3 O 0.7681(3) 0.1003(3) 0.02583(13) 0.0827(11) Uani 1 1 d .
O4 O 0.8565(3) 0.0202(3) 0.10847(12) 0.0725(9) Uani 1 1 d .
O5 O 0.2093(3) 0.5931(3) 0.11272(15) 0.0852(11) Uani 1 1 d .
O6 O 0.3154(4) 0.4757(3) 0.03287(14) 0.0848(11) Uani 1 1 d .
O7 O 0.9563(3) 0.1973(3) 0.47350(13) 0.0646(8) Uani 1 1 d .
O8 O 0.9329(3) 0.3666(3) 0.52838(13) 0.0741(9) Uani 1 1 d .
O9 O 0.5479(3) 0.7991(3) 0.52539(13) 0.0732(9) Uani 1 1 d .
O10 O 0.3700(3) 0.8235(3) 0.47453(12) 0.0582(8) Uani 1 1 d .
C1 C 0.5422(4) 0.3293(4) 0.20132(16) 0.0389(9) Uani 1 1 d .
C2 C 0.6515(4) 0.2261(4) 0.17159(16) 0.0491(10) Uani 1 1 d .
H2 H 0.7257 0.1661 0.1904 0.059 Uiso 1 1 calc R
C3 C 0.6484(4) 0.2135(4) 0.11267(16) 0.0494(10) Uani 1 1 d .
C4 C 0.5365(4) 0.3040(4) 0.08569(17) 0.0531(11) Uani 1 1 d .
H4 H 0.5356 0.2969 0.0462 0.064 Uiso 1 1 calc R
C5 C 0.4254(4) 0.4054(4) 0.11686(18) 0.0513(10) Uani 1 1 d .
C6 C 0.4288(4) 0.4148(4) 0.17568(17) 0.0525(11) Uani 1 1 d .
H6 H 0.3535 0.4795 0.1976 0.063 Uiso 1 1 calc R
C7 C 0.7629(4) 0.1086(4) 0.07721(19) 0.0581(11) Uani 1 1 d .
C8 C 0.9748(5) -0.0857(5) 0.0766(2) 0.098(2) Uani 1 1 d .
H8A H 0.9388 -0.1233 0.0491 0.147 Uiso 1 1 calc R
H8B H 1.0233 -0.1540 0.1032 0.147 Uiso 1 1 calc R
H8C H 1.0402 -0.0495 0.0566 0.147 Uiso 1 1 calc R
C9 C 0.3042(5) 0.5016(4) 0.0893(2) 0.0620(12) Uani 1 1 d .
C10 C 0.2028(6) 0.5669(6) 0.0012(2) 0.111(2) Uani 1 1 d .
H10A H 0.1123 0.5671 0.0186 0.166 Uiso 1 1 calc R
H10B H 0.2196 0.5386 -0.0383 0.166 Uiso 1 1 calc R
H10C H 0.2021 0.6554 0.0023 0.166 Uiso 1 1 calc R
C11 C 0.5994(3) 0.4586(3) 0.39469(14) 0.0333(8) Uani 1 1 d .
C12 C 0.7191(4) 0.3696(4) 0.41743(15) 0.0430(9) Uani 1 1 d .
H12 H 0.7674 0.2847 0.4017 0.052 Uiso 1 1 calc R
C13 C 0.7666(4) 0.4070(4) 0.46354(16) 0.0420(9) Uani 1 1 d .
C14 C 0.6940(4) 0.5360(4) 0.48587(15) 0.0440(9) Uani 1 1 d .
H14 H 0.7286 0.5637 0.5155 0.053 Uiso 1 1 calc R
C15 C 0.5724(4) 0.6219(3) 0.46438(15) 0.0374(9) Uani 1 1 d .
C16 C 0.5245(4) 0.5845(4) 0.41740(15) 0.0419(9) Uani 1 1 d .
H16 H 0.4438 0.6433 0.4018 0.050 Uiso 1 1 calc R
C17 C 0.8951(4) 0.3108(4) 0.48835(17) 0.0477(10) Uani 1 1 d .
C18 C 1.0574(5) 0.2847(5) 0.5554(2) 0.0852(16) Uani 1 1 d .
H18A H 1.0423 0.2093 0.5740 0.128 Uiso 1 1 calc R
H18B H 1.0738 0.3363 0.5837 0.128 Uiso 1 1 calc R
H18C H 1.1389 0.2539 0.5266 0.128 Uiso 1 1 calc R
C19 C 0.4975(4) 0.7573(4) 0.49121(17) 0.0472(10) Uani 1 1 d .
C20 C 0.2908(5) 0.9538(4) 0.4997(2) 0.0790(15) Uani 1 1 d .
H20A H 0.2750 0.9451 0.5410 0.119 Uiso 1 1 calc R
H20B H 0.2005 0.9935 0.4846 0.119 Uiso 1 1 calc R
H20C H 0.3440 1.0096 0.4902 0.119 Uiso 1 1 calc R
C21 C 0.9970(4) 0.3144(4) 0.18789(16) 0.0437(10) Uani 1 1 d .
C22 C 1.0651(5) 0.1824(5) 0.1954(2) 0.0798(16) Uani 1 1 d .
H22 H 1.0531 0.1452 0.2317 0.096 Uiso 1 1 calc R
C23 C 1.1532(6) 0.0990(5) 0.1507(2) 0.097(2) Uani 1 1 d .
H23 H 1.1994 0.0078 0.1571 0.116 Uiso 1 1 calc R
C24 C 1.1704(6) 0.1536(6) 0.0980(2) 0.0859(17) Uani 1 1 d .
H24 H 1.2302 0.0996 0.0679 0.103 Uiso 1 1 calc R
C25 C 1.1005(6) 0.2870(6) 0.0886(2) 0.101(2) Uani 1 1 d .
H25 H 1.1097 0.3233 0.0519 0.121 Uiso 1 1 calc R
C26 C 1.0151(5) 0.3691(5) 0.13414(19) 0.0789(16) Uani 1 1 d .
H26 H 0.9703 0.4607 0.1282 0.095 Uiso 1 1 calc R
C27 C 1.0156(3) 0.4093(4) 0.29624(15) 0.0392(9) Uani 1 1 d .
C28 C 1.0572(4) 0.3050(5) 0.33645(18) 0.0592(12) Uani 1 1 d .
H28 H 1.0148 0.2427 0.3406 0.071 Uiso 1 1 calc R
C29 C 1.1619(4) 0.2959(5) 0.36984(19) 0.0641(13) Uani 1 1 d .
H29 H 1.1867 0.2288 0.3978 0.077 Uiso 1 1 calc R
C30 C 1.2291(4) 0.3808(5) 0.36334(18) 0.0609(13) Uani 1 1 d .
H30 H 1.3031 0.3694 0.3850 0.073 Uiso 1 1 calc R
C31 C 1.1876(5) 0.4854(5) 0.3242(2) 0.0652(13) Uani 1 1 d .
H31 H 1.2315 0.5466 0.3205 0.078 Uiso 1 1 calc R
C32 C 1.0814(4) 0.4992(5) 0.2905(2) 0.0594(12) Uani 1 1 d .
H32 H 1.0542 0.5693 0.2640 0.071 Uiso 1 1 calc R
C33 C 0.6023(4) 0.7141(4) 0.15969(16) 0.0472(10) Uani 1 1 d .
C34 C 0.6915(5) 0.7607(5) 0.12334(19) 0.0687(13) Uani 1 1 d .
H34 H 0.7770 0.7560 0.1348 0.082 Uiso 1 1 calc R
C35 C 0.6536(7) 0.8140(6) 0.0703(2) 0.0873(17) Uani 1 1 d .
H35 H 0.7151 0.8436 0.0459 0.105 Uiso 1 1 calc R
C36 C 0.5289(6) 0.8244(5) 0.0526(2) 0.0752(15) Uani 1 1 d .
H36 H 0.5041 0.8625 0.0169 0.090 Uiso 1 1 calc R
C37 C 0.4402(5) 0.7786(5) 0.0878(2) 0.0682(14) Uani 1 1 d .
H37 H 0.3550 0.7845 0.0756 0.082 Uiso 1 1 calc R
C38 C 0.4754(4) 0.7232(4) 0.14155(18) 0.0568(11) Uani 1 1 d .
H38 H 0.4140 0.6922 0.1653 0.068 Uiso 1 1 calc R
C39 C 0.6017(4) 0.7999(4) 0.27341(16) 0.0442(9) Uani 1 1 d .
C40 C 0.5133(4) 0.9254(4) 0.25609(19) 0.0589(12) Uani 1 1 d .
H40 H 0.4795 0.9371 0.2202 0.071 Uiso 1 1 calc R
C41 C 0.4750(5) 1.0344(4) 0.2926(2) 0.0708(13) Uani 1 1 d .
H41 H 0.4156 1.1187 0.2808 0.085 Uiso 1 1 calc R
C42 C 0.5229(5) 1.0194(5) 0.3451(2) 0.0725(14) Uani 1 1 d .
H42 H 0.4958 1.0924 0.3694 0.087 Uiso 1 1 calc R
C43 C 0.6127(5) 0.8944(5) 0.36203(19) 0.0621(12) Uani 1 1 d .
H43 H 0.6464 0.8838 0.3979 0.074 Uiso 1 1 calc R
C44 C 0.6533(4) 0.7849(5) 0.32659(17) 0.0577(11) Uani 1 1 d .
H44 H 0.7148 0.7015 0.3383 0.069 Uiso 1 1 calc R

loop_
_atom_site_aniso_label
_atom_site_aniso_U_11
_atom_site_aniso_U_22
_atom_site_aniso_U_33
_atom_site_aniso_U_23
_atom_site_aniso_U_13
_atom_site_aniso_U_12
N1 0.0407(16) 0.0293(16) 0.0424(17) 0.0010(13) -0.0049(14) -0.0130(13)
N2 0.0421(17) 0.0463(19) 0.0481(19) 0.0037(15) -0.0064(15) -0.0157(15)
N3 0.0339(15) 0.0477(19) 0.0435(18) -0.0061(15) -0.0060(14) -0.0107(14)
P1 0.0348(5) 0.0388(6) 0.0337(5) -0.0082(4) -0.0026(4) -0.0120(4)
P2 0.0327(5) 0.0391(6) 0.0373(5) -0.0031(4) -0.0035(4) -0.0095(4)
P3 0.0395(5) 0.0380(6) 0.0368(5) -0.0037(4) -0.0082(4) -0.0093(4)
O1 0.0480(14) 0.0510(16) 0.0371(14) -0.0098(12) -0.0020(12) -0.0266(12)
O2 0.0383(13) 0.0522(16) 0.0353(13) -0.0077(12) -0.0014(11) -0.0187(12)
O3 0.083(2) 0.086(2) 0.0442(18) -0.0153(17) -0.0050(17) 0.0075(18)
O4 0.0646(18) 0.067(2) 0.0502(17) -0.0040(15) -0.0064(15) 0.0139(16)
O5 0.068(2) 0.068(2) 0.096(3) -0.020(2) -0.0278(19) 0.0071(18)
O6 0.086(2) 0.084(2) 0.067(2) -0.0013(18) -0.0421(19) -0.0029(19)
O7 0.0603(17) 0.0451(18) 0.073(2) -0.0030(15) -0.0155(16) -0.0003(15)
O8 0.0663(18) 0.067(2) 0.074(2) -0.0075(17) -0.0384(17) 0.0020(16)
O9 0.083(2) 0.0562(19) 0.075(2) -0.0270(16) -0.0312(18) -0.0102(16)
O10 0.0585(17) 0.0381(16) 0.0651(18) -0.0125(14) -0.0135(15) -0.0012(13)
C1 0.0422(19) 0.037(2) 0.042(2) -0.0063(17) -0.0063(17) -0.0192(17)
C2 0.043(2) 0.056(3) 0.047(2) -0.010(2) -0.0112(19) -0.0154(19)
C3 0.053(2) 0.045(2) 0.040(2) -0.0058(18) -0.0106(19) -0.0054(19)
C4 0.060(2) 0.055(3) 0.039(2) -0.0134(19) -0.011(2) -0.013(2)
C5 0.052(2) 0.041(2) 0.056(3) -0.006(2) -0.016(2) -0.0087(19)
C6 0.046(2) 0.057(3) 0.053(2) -0.023(2) -0.005(2) -0.016(2)
C7 0.057(2) 0.062(3) 0.047(3) -0.010(2) -0.004(2) -0.014(2)
C8 0.068(3) 0.104(4) 0.073(3) -0.030(3) -0.001(3) 0.021(3)
C9 0.059(3) 0.051(3) 0.073(3) -0.002(2) -0.025(2) -0.012(2)
C10 0.103(4) 0.110(5) 0.103(4) 0.018(4) -0.066(4) -0.009(4)
C11 0.0382(18) 0.035(2) 0.0312(18) -0.0011(16) -0.0018(16) -0.0203(16)
C12 0.047(2) 0.039(2) 0.037(2) -0.0077(17) 0.0029(18) -0.0121(18)
C13 0.0398(19) 0.042(2) 0.038(2) 0.0008(17) -0.0046(17) -0.0092(17)
C14 0.049(2) 0.052(2) 0.036(2) -0.0083(18) -0.0067(18) -0.023(2)
C15 0.0414(19) 0.034(2) 0.0321(19) -0.0007(16) -0.0018(16) -0.0103(16)
C16 0.0349(18) 0.047(2) 0.035(2) -0.0013(18) -0.0034(16) -0.0070(17)
C17 0.046(2) 0.043(3) 0.046(2) 0.001(2) -0.0063(19) -0.008(2)
C18 0.066(3) 0.088(4) 0.089(4) 0.003(3) -0.045(3) -0.005(3)
C19 0.057(2) 0.037(2) 0.044(2) 0.0011(19) -0.008(2) -0.014(2)
C20 0.071(3) 0.058(3) 0.089(4) -0.030(3) -0.012(3) 0.001(2)
C21 0.0378(19) 0.050(2) 0.038(2) -0.0070(19) -0.0013(17) -0.0118(18)
C22 0.096(4) 0.060(3) 0.051(3) -0.002(2) 0.018(3) -0.003(3)
C23 0.121(5) 0.058(3) 0.074(4) -0.014(3) 0.026(3) -0.004(3)
C24 0.089(4) 0.081(4) 0.060(3) -0.019(3) 0.022(3) -0.009(3)
C25 0.120(5) 0.086(4) 0.051(3) 0.000(3) 0.016(3) 0.001(4)
C26 0.098(4) 0.056(3) 0.048(3) 0.002(2) -0.001(3) 0.005(3)
C27 0.0309(17) 0.046(2) 0.035(2) -0.0028(17) -0.0040(16) -0.0082(17)
C28 0.046(2) 0.073(3) 0.054(3) 0.010(2) -0.012(2) -0.018(2)
C29 0.049(2) 0.079(3) 0.057(3) 0.016(2) -0.016(2) -0.016(2)
C30 0.042(2) 0.089(4) 0.048(3) -0.015(3) -0.010(2) -0.017(2)
C31 0.066(3) 0.065(3) 0.078(3) 0.000(3) -0.023(3) -0.035(2)
C32 0.058(3) 0.064(3) 0.070(3) 0.001(2) -0.018(2) -0.035(2)
C33 0.056(2) 0.045(2) 0.037(2) -0.0058(18) -0.0144(19) -0.0111(19)
C34 0.073(3) 0.094(4) 0.048(3) 0.011(3) -0.019(2) -0.040(3)
C35 0.117(4) 0.121(5) 0.044(3) 0.016(3) -0.022(3) -0.066(4)
C36 0.115(4) 0.072(3) 0.042(3) 0.011(2) -0.029(3) -0.035(3)
C37 0.078(3) 0.065(3) 0.058(3) -0.003(2) -0.036(3) -0.015(3)
C38 0.055(2) 0.059(3) 0.054(3) 0.003(2) -0.018(2) -0.016(2)
C39 0.0407(19) 0.049(2) 0.040(2) -0.0083(18) -0.0062(18) -0.0121(18)
C40 0.066(3) 0.045(3) 0.059(3) -0.010(2) -0.016(2) -0.011(2)
C41 0.076(3) 0.038(3) 0.085(4) -0.011(2) -0.008(3) -0.007(2)
C42 0.085(3) 0.067(3) 0.068(3) -0.032(3) 0.008(3) -0.034(3)
C43 0.081(3) 0.066(3) 0.053(3) -0.014(2) -0.011(2) -0.041(3)
C44 0.062(3) 0.064(3) 0.049(2) -0.003(2) -0.010(2) -0.025(2)

loop_
_atom_type_symbol
_atom_type_description
_atom_type_scat_dispersion_real
_atom_type_scat_dispersion_imag
_atom_type_scat_source
C C 0.0033 0.0016 'International Tables Vol C Tables 4.2.6.8 and 6.1.1.4'
H H 0.0000 0.0000 'International Tables Vol C Tables 4.2.6.8 and 6.1.1.4'
N N 0.0061 0.0033 'International Tables Vol C Tables 4.2.6.8 and 6.1.1.4'
O O 0.0106 0.0060 'International Tables Vol C Tables 4.2.6.8 and 6.1.1.4'
P P 0.1023 0.0942 'International Tables Vol C Tables 4.2.6.8 and 6.1.1.4'

loop_
_geom_angle_atom_site_label_1
_geom_angle_atom_site_label_2
_geom_angle_atom_site_label_3
_geom_angle
P1 N1 P2 122.01(18)
P2 N2 P3 123.6(2)
P1 N3 P3 122.53(18)
N1 P1 N3 118.55(16)
N1 P1 O1 111.86(14)
N3 P1 O1 109.55(15)
N1 P1 O2 109.57(14)
N3 P1 O2 112.11(14)
O1 P1 O2 92.11(13)
N2 P2 N1 116.82(15)
N2 P2 C27 109.44(18)
N1 P2 C27 108.32(16)
N2 P2 C21 109.95(18)
N1 P2 C21 107.70(17)
C27 P2 C21 103.81(16)
N2 P3 N3 116.26(16)
N2 P3 C33 108.68(18)
N3 P3 C33 109.41(18)
N2 P3 C39 109.94(17)
N3 P3 C39 107.54(17)
C33 P3 C39 104.35(18)
C1 O1 P1 118.7(2)
C11 O2 P1 120.3(2)
C7 O4 C8 116.4(3)
C9 O6 C10 116.1(4)
C17 O8 C18 117.4(3)
C19 O10 C20 116.1(3)
C6 C1 C2 122.1(3)
C6 C1 O1 119.1(3)
C2 C1 O1 118.5(3)
C1 C2 C3 118.6(4)
C1 C2 H2 120.7
C3 C2 H2 120.7
C4 C3 C2 119.6(3)
C4 C3 C7 118.2(3)
C2 C3 C7 122.2(4)
C3 C4 C5 120.9(4)
C3 C4 H4 119.6
C5 C4 H4 119.6
C6 C5 C4 118.8(3)
C6 C5 C9 119.3(4)
C4 C5 C9 121.9(4)
C1 C6 C5 120.0(3)
C1 C6 H6 120.0
C5 C6 H6 120.0
O3 C7 O4 123.3(4)
O3 C7 C3 123.8(4)
O4 C7 C3 112.9(4)
O4 C8 H8A 109.5
O4 C8 H8B 109.5
H8A C8 H8B 109.5
O4 C8 H8C 109.5
H8A C8 H8C 109.5
H8B C8 H8C 109.5
O5 C9 O6 123.0(4)
O5 C9 C5 125.4(4)
O6 C9 C5 111.6(4)
O6 C10 H10A 109.5
O6 C10 H10B 109.5
H10A C10 H10B 109.5
O6 C10 H10C 109.5
H10A C10 H10C 109.5
H10B C10 H10C 109.5
C16 C11 C12 121.6(3)
C16 C11 O2 118.9(3)
C12 C11 O2 119.4(3)
C13 C12 C11 119.7(3)
C13 C12 H12 120.1
C11 C12 H12 120.1
C12 C13 C14 119.3(3)
C12 C13 C17 119.8(3)
C14 C13 C17 121.0(3)
C15 C14 C13 120.5(3)
C15 C14 H14 119.7
C13 C14 H14 119.7
C14 C15 C16 120.2(3)
C14 C15 C19 118.0(3)
C16 C15 C19 121.8(3)
C11 C16 C15 118.6(3)
C11 C16 H16 120.7
C15 C16 H16 120.7
O7 C17 O8 124.3(4)
O7 C17 C13 124.0(4)
O8 C17 C13 111.7(3)
O8 C18 H18A 109.5
O8 C18 H18B 109.5
H18A C18 H18B 109.5
O8 C18 H18C 109.5
H18A C18 H18C 109.5
H18B C18 H18C 109.5
O9 C19 O10 123.9(4)
O9 C19 C15 122.9(4)
O10 C19 C15 113.2(3)
O10 C20 H20A 109.5
O10 C20 H20B 109.5
H20A C20 H20B 109.5
O10 C20 H20C 109.5
H20A C20 H20C 109.5
H20B C20 H20C 109.5
C22 C21 C26 118.7(4)
C22 C21 P2 121.0(3)
C26 C21 P2 120.3(3)
C21 C22 C23 122.2(5)
C21 C22 H22 118.9
C23 C22 H22 118.9
C24 C23 C22 118.7(5)
C24 C23 H23 120.6
C22 C23 H23 120.6
C23 C24 C25 120.5(5)
C23 C24 H24 119.8
C25 C24 H24 119.8
C24 C25 C26 119.9(5)
C24 C25 H25 120.1
C26 C25 H25 120.1
C21 C26 C25 119.9(4)
C21 C26 H26 120.0
C25 C26 H26 120.0
C32 C27 C28 119.3(4)
C32 C27 P2 119.3(3)
C28 C27 P2 121.2(3)
C29 C28 C27 118.9(4)
C29 C28 H28 120.5
C27 C28 H28 120.5
C30 C29 C28 122.0(4)
C30 C29 H29 119.0
C28 C29 H29 119.0
C29 C30 C31 119.5(4)
C29 C30 H30 120.2
C31 C30 H30 120.2
C32 C31 C30 120.2(4)
C32 C31 H31 119.9
C30 C31 H31 119.9
C27 C32 C31 120.0(4)
C27 C32 H32 120.0
C31 C32 H32 120.0
C34 C33 C38 118.8(4)
C34 C33 P3 119.2(3)
C38 C33 P3 121.9(3)
C35 C34 C33 119.8(5)
C35 C34 H34 120.1
C33 C34 H34 120.1
C36 C35 C34 121.6(5)
C36 C35 H35 119.2
C34 C35 H35 119.2
C35 C36 C37 119.2(4)
C35 C36 H36 120.4
C37 C36 H36 120.4
C36 C37 C38 120.8(4)
C36 C37 H37 119.6
C38 C37 H37 119.6
C33 C38 C37 119.7(5)
C33 C38 H38 120.1
C37 C38 H38 120.1
C40 C39 C44 119.3(4)
C40 C39 P3 123.0(3)
C44 C39 P3 117.7(3)
C39 C40 C41 119.8(4)
C39 C40 H40 120.1
C41 C40 H40 120.1
C42 C41 C40 121.0(4)
C42 C41 H41 119.5
C40 C41 H41 119.5
C41 C42 C43 119.2(4)
C41 C42 H42 120.4
C43 C42 H42 120.4
C42 C43 C44 121.1(4)
C42 C43 H43 119.4
C44 C43 H43 119.4
C43 C44 C39 119.6(4)
C43 C44 H44 120.2
C39 C44 H44 120.2

loop_
_geom_bond_atom_site_label_1
_geom_bond_atom_site_label_2
_geom_bond_distance
N1 P1 1.567(3)
N1 P2 1.610(3)
N2 P2 1.579(3)
N2 P3 1.591(3)
N3 P1 1.577(3)
N3 P3 1.599(3)
P1 O1 1.595(3)
P1 O2 1.603(2)
P2 C27 1.800(3)
P2 C21 1.807(4)
P3 C33 1.808(4)
P3 C39 1.811(4)
O1 C1 1.400(4)
O2 C11 1.394(4)
O3 C7 1.199(5)
O4 C7 1.327(5)
O4 C8 1.455(5)
O5 C9 1.184(5)
O6 C9 1.342(5)
O6 C10 1.452(5)
O7 C17 1.193(4)
O8 C17 1.315(5)
O8 C18 1.442(5)
O9 C19 1.200(4)
O10 C19 1.320(4)
O10 C20 1.443(5)
C1 C6 1.360(5)
C1 C2 1.377(5)
C2 C3 1.394(5)
C2 H2 0.9300
C3 C4 1.384(5)
C3 C7 1.473(5)
C4 C5 1.391(5)
C4 H4 0.9300
C5 C6 1.387(5)
C5 C9 1.473(5)
C6 H6 0.9300
C8 H8A 0.9600
C8 H8B 0.9600
C8 H8C 0.9600
C10 H10A 0.9600
C10 H10B 0.9600
C10 H10C 0.9600
C11 C16 1.378(5)
C11 C12 1.381(5)
C12 C13 1.378(5)
C12 H12 0.9300
C13 C14 1.399(5)
C13 C17 1.490(5)
C14 C15 1.371(5)
C14 H14 0.9300
C15 C16 1.398(5)
C15 C19 1.498(5)
C16 H16 0.9300
C18 H18A 0.9600
C18 H18B 0.9600
C18 H18C 0.9600
C20 H20A 0.9600
C20 H20B 0.9600
C20 H20C 0.9600
C21 C22 1.340(6)
C21 C26 1.377(6)
C22 C23 1.395(6)
C22 H22 0.9300
C23 C24 1.355(7)
C23 H23 0.9300
C24 C25 1.363(7)
C24 H24 0.9300
C25 C26 1.395(6)
C25 H25 0.9300
C26 H26 0.9300
C27 C32 1.376(5)
C27 C28 1.397(5)
C28 C29 1.376(6)
C28 H28 0.9300
C29 C30 1.339(6)
C29 H29 0.9300
C30 C31 1.382(6)
C30 H30 0.9300
C31 C32 1.380(5)
C31 H31 0.9300
C32 H32 0.9300
C33 C34 1.383(6)
C33 C38 1.384(5)
C34 C35 1.373(6)
C34 H34 0.9300
C35 C36 1.353(7)
C35 H35 0.9300
C36 C37 1.360(7)
C36 H36 0.9300
C37 C38 1.388(6)
C37 H37 0.9300
C38 H38 0.9300
C39 C40 1.383(5)
C39 C44 1.387(5)
C40 C41 1.396(6)
C40 H40 0.9300
C41 C42 1.355(6)
C41 H41 0.9300
C42 C43 1.381(6)
C42 H42 0.9300
C43 C44 1.381(6)
C43 H43 0.9300
C44 H44 0.9300

loop_
_geom_torsion_atom_site_label_1
_geom_torsion_atom_site_label_2
_geom_torsion_atom_site_label_3
_geom_torsion_atom_site_label_4
_geom_torsion
P2 N1 P1 N3 -0.4(3)
P2 N1 P1 O1 128.5(2)
P2 N1 P1 O2 -130.81(19)
P3 N3 P1 N1 -4.4(3)
P3 N3 P1 O1 -134.4(2)
P3 N3 P1 O2 124.8(2)
P3 N2 P2 N1 -2.7(3)
P3 N2 P2 C27 -126.2(2)
P3 N2 P2 C21 120.4(2)
P1 N1 P2 N2 3.8(3)
P1 N1 P2 C27 127.9(2)
P1 N1 P2 C21 -120.4(2)
P2 N2 P3 N3 -1.7(3)
P2 N2 P3 C33 -125.6(2)
P2 N2 P3 C39 120.7(2)
P1 N3 P3 N2 5.4(3)
P1 N3 P3 C33 128.9(2)
P1 N3 P3 C39 -118.3(2)
N1 P1 O1 C1 -79.3(3)
N3 P1 O1 C1 54.3(3)
O2 P1 O1 C1 168.6(2)
N1 P1 O2 C11 53.0(3)
N3 P1 O2 C11 -80.8(3)
O1 P1 O2 C11 167.1(2)
P1 O1 C1 C6 -93.7(4)
P1 O1 C1 C2 92.4(4)
C6 C1 C2 C3 3.2(6)
O1 C1 C2 C3 176.9(3)
C1 C2 C3 C4 -0.1(6)
C1 C2 C3 C7 178.2(4)
C2 C3 C4 C5 -1.5(7)
C7 C3 C4 C5 -179.9(4)
C3 C4 C5 C6 0.2(7)
C3 C4 C5 C9 -179.1(4)
C2 C1 C6 C5 -4.6(6)
O1 C1 C6 C5 -178.2(4)
C4 C5 C6 C1 2.8(6)
C9 C5 C6 C1 -177.9(4)
C8 O4 C7 O3 4.0(7)
C8 O4 C7 C3 -178.9(4)
C4 C3 C7 O3 3.3(7)
C2 C3 C7 O3 -175.0(5)
C4 C3 C7 O4 -173.7(4)
C2 C3 C7 O4 8.0(6)
C10 O6 C9 O5 -0.2(7)
C10 O6 C9 C5 -178.5(4)
C6 C5 C9 O5 3.8(7)
C4 C5 C9 O5 -176.9(5)
C6 C5 C9 O6 -177.9(4)
C4 C5 C9 O6 1.4(6)
P1 O2 C11 C16 98.5(3)
P1 O2 C11 C12 -84.2(4)
C16 C11 C12 C13 -0.7(5)
O2 C11 C12 C13 -177.9(3)
C11 C12 C13 C14 -1.3(5)
C11 C12 C13 C17 179.6(3)
C12 C13 C14 C15 3.6(6)
C17 C13 C14 C15 -177.2(3)
C13 C14 C15 C16 -4.1(6)
C13 C14 C15 C19 178.4(3)
C12 C11 C16 C15 0.3(5)
O2 C11 C16 C15 177.5(3)
C14 C15 C16 C11 2.1(5)
C19 C15 C16 C11 179.6(3)
C18 O8 C17 O7 0.6(6)
C18 O8 C17 C13 -179.2(4)
C12 C13 C17 O7 -5.5(6)
C14 C13 C17 O7 175.4(4)
C12 C13 C17 O8 174.3(4)
C14 C13 C17 O8 -4.9(5)
C20 O10 C19 O9 0.4(6)
C20 O10 C19 C15 178.8(3)
C14 C15 C19 O9 9.2(6)
C16 C15 C19 O9 -168.3(4)
C14 C15 C19 O10 -169.2(3)
C16 C15 C19 O10 13.3(5)
N2 P2 C21 C22 -178.1(4)
N1 P2 C21 C22 -49.8(4)
C27 P2 C21 C22 64.9(4)
N2 P2 C21 C26 4.2(4)
N1 P2 C21 C26 132.5(4)
C27 P2 C21 C26 -112.7(4)
C26 C21 C22 C23 0.0(8)
P2 C21 C22 C23 -177.7(5)
C21 C22 C23 C24 -0.1(10)
C22 C23 C24 C25 -1.2(10)
C23 C24 C25 C26 2.5(10)
C22 C21 C26 C25 1.3(8)
P2 C21 C26 C25 179.0(5)
C24 C25 C26 C21 -2.6(9)
N2 P2 C27 C32 -27.5(4)
N1 P2 C27 C32 -155.9(3)
C21 P2 C27 C32 89.8(3)
N2 P2 C27 C28 157.9(3)
N1 P2 C27 C28 29.5(3)
C21 P2 C27 C28 -84.8(3)
C32 C27 C28 C29 0.8(6)
P2 C27 C28 C29 175.4(3)
C27 C28 C29 C30 -2.8(7)
C28 C29 C30 C31 3.6(7)
C29 C30 C31 C32 -2.4(7)
C28 C27 C32 C31 0.3(6)
P2 C27 C32 C31 -174.4(3)
C30 C31 C32 C27 0.5(7)
N2 P3 C33 C34 -38.8(4)
N3 P3 C33 C34 -166.7(3)
C39 P3 C33 C34 78.4(4)
N2 P3 C33 C38 144.3(3)
N3 P3 C33 C38 16.4(4)
C39 P3 C33 C38 -98.4(4)
C38 C33 C34 C35 -0.3(7)
P3 C33 C34 C35 -177.3(4)
C33 C34 C35 C36 1.1(8)
C34 C35 C36 C37 -1.4(8)
C35 C36 C37 C38 0.8(7)
C34 C33 C38 C37 -0.2(6)
P3 C33 C38 C37 176.7(3)
C36 C37 C38 C33 -0.1(7)
N2 P3 C39 C40 131.8(4)
N3 P3 C39 C40 -100.7(4)
C33 P3 C39 C40 15.5(4)
N2 P3 C39 C44 -50.1(4)
N3 P3 C39 C44 77.3(3)
C33 P3 C39 C44 -166.5(3)
C44 C39 C40 C41 -1.2(6)
P3 C39 C40 C41 176.8(3)
C39 C40 C41 C42 -0.1(7)
C40 C41 C42 C43 0.9(8)
C41 C42 C43 C44 -0.4(7)
C42 C43 C44 C39 -0.8(7)
C40 C39 C44 C43 1.7(6)
P3 C39 C44 C43 -176.4(3)

loop_
_platon_squeeze_void_nr
_platon_squeeze_void_average_x
_platon_squeeze_void_average_y
_platon_squeeze_void_average_z
_platon_squeeze_void_volume
_platon_squeeze_void_count_electrons
_platon_squeeze_void_content
1 0.048 -0.098 0.299 163 45 ' '
2 -0.048 0.098 0.701 163 43 ' '
